data_2101425
loop_
_publ_author_name
'Glidewell, C.'
'Klar, R. B.'
'Lightfoot, P.'
'Zakaria, C. M.'
'Ferguson, G.'

_publ_section_title
;
 Hydrogen bonding in \a-ferrocenyl alcohols: structures of
 1-ferrocenylethanol, 1-ferrocenyl-2-phenylethanol,
 1-ferrocenyl-1-phenylpropan-1-ol,
 1-ferrocenyl-1-phenyl-2-methylpropan-1-ol,
 1-ferrocenyl-1-phenyl-2,2-dimethylpropan-1-ol,
 1-ferrocenyl-1,2-diphenylethanol and diferrocenyl(phenyl)methanol
;
_journal_issue 1
_journal_name_full 'Acta Crystallographica Section B'
_journal_page_first 110
_journal_page_last 121
_journal_paper_doi 10.1107/S0108768195007531
_journal_volume 52
_journal_year 1996
_chemical_formula_moiety 'C20 H22 Fe O '
_chemical_formula_sum 'C20 H22 Fe O'
_chemical_formula_weight 334.24
_chemical_name_common 1-Ferrocenyl-1-phenyl-2-methylpropan-1-ol
_chemical_name_systematic
;
1-Ferrocenyl-1-phenyl-2-methylpropan-1-ol
;
_space_group_IT_number 9
_symmetry_cell_setting monoclinic
_symmetry_space_group_name_Hall 'C -2yc'
_symmetry_space_group_name_H-M 'C 1 c 1'
_cell_angle_alpha 90.0
_cell_angle_beta 108.217(17)
_cell_angle_gamma 90.0
_cell_formula_units_Z 8
_cell_length_a 25.387(4)
_cell_length_b 7.6825(6)
_cell_length_c 17.803(3)
_cell_measurement_reflns_used 25
_cell_measurement_temperature 294.0(10)
_cell_measurement_theta_max 17.5
_cell_measurement_theta_min 9.5
_cell_volume 3298.2(9)
_computing_cell_refinement 'Enraf-Nonius SET4 and CELDIM'
_computing_data_collection 'Enraf-Nonius CAD4 (Enraf-Nonius 1992)'
_computing_data_reduction 'DATRD2 in NRCVAX94 (Gabe, Le Page, Charland, Lee & White, 1989)'
_computing_molecular_graphics 'NRCVAX94, PLATON (Spek, 1994a) and PLUTON (Spek 1994b)'
_computing_publication_material 'NRCVAX94 and WordPerfect'
_computing_structure_refinement NRCVAX94
_computing_structure_solution 'NRCVAX94 and Heavy-Atom Method'
_diffrn_ambient_temperature 294.0(10)
_diffrn_measurement_device 'Nonius CAD-4    '
_diffrn_measurement_method '\q/2\q '
_diffrn_radiation_monochromator graphite
_diffrn_radiation_source 'X-ray tube'
_diffrn_radiation_type 'Molybdenum K\a'
_diffrn_radiation_wavelength 0.7107
_diffrn_reflns_av_R_equivalents 0.006
_diffrn_reflns_limit_h_max 32
_diffrn_reflns_limit_h_min 0
_diffrn_reflns_limit_k_max 9
_diffrn_reflns_limit_k_min -9
_diffrn_reflns_limit_l_max 22
_diffrn_reflns_limit_l_min -22
_diffrn_reflns_number 6549
_diffrn_reflns_theta_max 26.92
_diffrn_reflns_theta_min 2.2.0
_diffrn_standards_decay_% '1.0 variation'
_diffrn_standards_interval_time 120
_diffrn_standards_number 3
_exptl_absorpt_coefficient_mu 0.91
_exptl_absorpt_correction_T_max 0.7609
_exptl_absorpt_correction_T_min 0.7008
_exptl_absorpt_correction_type 'empirical, 4 \y-scans, 4\% steps'
_exptl_crystal_colour orange
_exptl_crystal_density_diffrn 1.346
_exptl_crystal_description 'block cut from needle'
_exptl_crystal_F_000 1408
_exptl_crystal_size_max 0.39
_exptl_crystal_size_mid 0.38
_exptl_crystal_size_min 0.37
_refine_diff_density_max 0.22
_refine_diff_density_min -0.17
_refine_ls_abs_structure_Rogers 1.0
_refine_ls_extinction_coef 75E2(7)
_refine_ls_extinction_method 'Larson (1970)'
_refine_ls_goodness_of_fit_obs 1.11
_refine_ls_hydrogen_treatment 'C-H riding 0.95\%A, O-H refall'
_refine_ls_matrix_type full
_refine_ls_number_parameters 404
_refine_ls_number_reflns 3286
_refine_ls_R_factor_all 0.027
_refine_ls_R_factor_obs 0.022
_refine_ls_shift/esd_max 0.004
_refine_ls_structure_factor_coef F
_refine_ls_weighting_details 'w = 1/[\s^2^(F) + 0.0008F^2^]'
_refine_ls_weighting_scheme calc
_refine_ls_wR_factor_all 0.036
_refine_ls_wR_factor_obs 0.035
_reflns_number_observed 3286
_reflns_number_total 3655
_reflns_observed_criterion 'Inet > 3.0\s(Inet)'
_cod_data_source_file ab0340.cif
_cod_data_source_block 2c
_cod_depositor_comments
;
The following automatic conversions were performed:
'_symmetry_cell_setting' value 'Monoclinic' changed to 'monoclinic'
according to '/home/saulius/struct/CIF-dictionaries/cif_core.dic'
dictionary named 'cif_core.dic' version 2.4.1 from 2010-06-29.

Automatic conversion script
Id: cif_fix_enum 1527 2010-12-29 10:47:43Z saulius 

The following automatic conversions were performed:

'_symmetry_cell_setting' value 'Monoclinic' changed to 'monoclinic'
according to /home/saulius/struct/CIF-dictionaries/cif_core.dic
dictionary named 'cif_core.dic' version 2.4.1 from 2010-06-29.

Automatic conversion script
Id: cif_fix_values 1715 2011-07-08 13:25:40Z adriana 

The following automatic conversions were performed:

'_refine_ls_weighting_scheme' value '1/[\s^2^(F) + 0.0008F^2^]' was
changed to 'calc'. New tag '_refine_ls_weighting_details' was
created. The value of the new tag was set to 'w = 1/[\s^2^(F) +
0.0008F^2^]'.

Automatic conversion script
Id: cif_fix_values 3143 2015-03-26 13:38:13Z robertas 
;
_cod_original_cell_volume 3298.2(7)
_cod_original_sg_symbol_H-M 'C c'
_cod_original_formula_sum 'C20 H22 Fe O '
_cod_database_code 2101425

loop_
_symmetry_equiv_pos_as_xyz
x,y,z
1/2+x,1/2+y,z
x,-y,1/2+z
1/2+x,1/2-y,1/2+z

loop_
_atom_site_aniso_label
_atom_site_aniso_U_11
_atom_site_aniso_U_22
_atom_site_aniso_U_33
_atom_site_aniso_U_12
_atom_site_aniso_U_13
_atom_site_aniso_U_23
_atom_site_aniso_type_symbol
Fe1 0.0321(2) 0.0400(2) 0.0361(2) -0.0018(2) 0.00997(15) -0.00284(15) Fe
Fe2 0.0319(2) 0.0423(2) 0.0377(2) 0.00081(15) 0.01314(15) 0.00250(15) Fe
O1 0.0398(10) 0.0425(9) 0.0503(11) 0.0076(8) 0.0063(8) 0.0061(9) O
O2 0.0478(12) 0.0425(10) 0.0690(13) 0.0108(9) 0.0285(11) 0.0027(10) O
C1 0.0314(12) 0.0392(11) 0.0371(11) -0.0007(10) 0.0090(9) -0.0001(10) C
C2 0.0404(14) 0.0393(14) 0.0471(14) -0.0017(10) 0.0074(11) -0.0061(11) C
C3 0.077(2) 0.0550(17) 0.073(2) -0.0107(17) 0.0311(19) -0.0261(16) C
C4 0.062(2) 0.0481(16) 0.073(2) -0.0176(14) 0.0247(17) -0.0105(14) C
C5 0.0340(12) 0.0391(11) 0.0493(14) 0.0026(10) 0.0174(10) 0.0016(11) C
C6 0.0463(15) 0.0390(14) 0.0699(19) -0.0021(12) 0.0258(14) 0.0068(13) C
C7 0.070(2) 0.0547(19) 0.088(3) 0.0012(17) 0.031(2) 0.0222(18) C
C8 0.067(2) 0.0541(19) 0.094(3) -0.0208(16) 0.026(2) -0.0015(17) C
C11 0.0311(12) 0.0414(12) 0.0371(11) -0.0043(10) 0.0106(9) 0.0010(10) C
C12 0.0511(17) 0.0431(15) 0.0484(15) -0.0086(12) 0.0221(13) 0.0044(12) C
C13 0.0501(17) 0.0603(18) 0.0545(16) -0.0125(14) 0.0282(13) -0.0085(14) C
C14 0.0337(16) 0.0528(17) 0.055(2) 0.0015(14) 0.0170(14) -0.0071(15) C
C15 0.0287(12) 0.0437(13) 0.0428(13) -0.0002(10) 0.0081(10) -0.0030(10) C
C21 0.0368(16) 0.081(2) 0.0563(19) -0.0153(16) 0.0147(13) -0.0190(17) C
C22 0.0399(17) 0.072(2) 0.059(2) 0.0012(16) 0.0029(14) 0.0070(17) C
C23 0.055(2) 0.141(4) 0.055(2) -0.014(3) 0.0112(17) -0.042(3) C
C24 0.049(2) 0.073(3) 0.184(6) -0.007(2) 0.011(3) -0.076(4) C
C25 0.064(3) 0.071(2) 0.108(4) -0.039(2) -0.024(3) 0.036(3) C
C31 0.0444(14) 0.0390(12) 0.0399(12) -0.0014(10) 0.0182(10) -0.0061(10) C
C32 0.0447(15) 0.0575(17) 0.0576(16) -0.0051(13) 0.0220(13) -0.0098(14) C
C33 0.065(2) 0.079(2) 0.080(2) -0.0187(19) 0.047(2) -0.016(2) C
C34 0.097(3) 0.0583(18) 0.074(2) -0.0132(19) 0.056(2) -0.0032(17) C
C35 0.094(3) 0.0517(16) 0.0490(17) 0.0036(17) 0.0358(18) 0.0041(13) C
C36 0.0549(17) 0.0462(14) 0.0437(13) 0.0017(13) 0.0198(12) 0.0014(11) C
C41 0.0318(12) 0.0393(12) 0.0418(12) -0.0034(10) 0.0128(10) -0.0027(10) C
C42 0.0500(17) 0.0463(15) 0.0488(15) -0.0061(13) 0.0150(13) -0.0126(13) C
C43 0.0513(17) 0.0621(18) 0.0390(14) -0.0057(14) 0.0059(12) -0.0041(13) C
C44 0.0325(16) 0.0587(17) 0.0445(17) 0.0026(14) 0.0044(13) 0.0021(15) C
C45 0.0303(12) 0.0443(13) 0.0427(13) 0.0002(10) 0.0125(10) 0.0006(10) C
C51 0.0343(16) 0.075(2) 0.060(2) -0.0129(15) 0.0087(14) 0.0100(17) C
C52 0.0406(18) 0.087(2) 0.070(2) 0.0028(17) 0.0273(16) -0.012(2) C
C53 0.048(2) 0.159(4) 0.066(2) -0.010(3) 0.0267(17) 0.037(3) C
C54 0.046(2) 0.085(3) 0.175(6) 0.003(2) 0.030(3) 0.078(4) C
C55 0.055(2) 0.069(2) 0.144(5) -0.030(2) 0.052(3) -0.044(3) C
C61 0.0424(14) 0.0411(12) 0.0398(12) 0.0032(10) 0.0139(10) 0.0079(10) C
C62 0.0492(16) 0.0569(17) 0.0529(16) 0.0016(13) 0.0107(13) 0.0105(13) C
C63 0.065(2) 0.085(2) 0.0516(18) -0.016(2) -0.0048(16) 0.0064(18) C
C64 0.104(3) 0.066(2) 0.0425(16) -0.008(2) 0.0112(19) -0.0011(14) C
C65 0.091(3) 0.0529(17) 0.0459(17) 0.0129(17) 0.0249(18) 0.0049(13) C
C66 0.0552(17) 0.0525(15) 0.0420(13) 0.0093(13) 0.0159(12) 0.0051(12) C

loop_
_atom_site_label
_atom_site_fract_x
_atom_site_fract_y
_atom_site_fract_z
_atom_site_U_iso_or_equiv
_atom_site_thermal_displace_type
_atom_site_type_symbol
Fe1 0.239164(17) 0.33091(5) 0.10601(2) 0.0363(2) Uani Fe
Fe2 0.5 0.66830(5) 0.5 0.0368(2) Uani Fe
O1 0.20908(9) 0.7258(3) 0.19222(14) 0.0460(10) Uani O
O2 0.52639(10) 0.2676(3) 0.61194(15) 0.0507(12) Uani O
C1 0.25177(10) 0.6192(3) 0.24291(15) 0.0363(12) Uani C
C2 0.29516(12) 0.7481(3) 0.29506(16) 0.0437(13) Uani C
C3 0.26990(18) 0.8697(5) 0.3421(2) 0.066(2) Uani C
C4 0.32543(16) 0.8541(4) 0.2498(2) 0.0600(19) Uani C
C5 0.48435(11) 0.3793(3) 0.62423(17) 0.0398(13) Uani C
C6 0.43870(13) 0.2555(4) 0.6352(2) 0.0500(16) Uani C
C7 0.46335(18) 0.1291(5) 0.7034(3) 0.069(2) Uani C
C8 0.40843(17) 0.1538(5) 0.5613(3) 0.071(2) Uani C
C11 0.27706(10) 0.5094(3) 0.19227(14) 0.0365(12) Uani C
C12 0.28085(14) 0.5623(4) 0.11697(18) 0.0460(15) Uani C
C13 0.30933(13) 0.4313(4) 0.08866(19) 0.0522(17) Uani C
C14 0.32349(14) 0.2976(5) 0.1457(2) 0.0464(17) Uani C
C15 0.30395(11) 0.3444(3) 0.20939(16) 0.0391(12) Uani C
C21 0.15881(15) 0.2931(6) 0.1009(2) 0.0581(19) Uani C
C22 0.16071(16) 0.3619(5) 0.0307(2) 0.0596(19) Uani C
C23 0.19013(17) 0.2565(8) -0.0021(2) 0.085(3) Uani C
C24 0.20788(18) 0.1126(7) 0.0472(5) 0.108(4) Uani C
C25 0.1884(2) 0.1350(6) 0.1135(3) 0.093(3) Uani C
C31 0.22825(12) 0.5063(3) 0.29549(15) 0.0400(12) Uani C
C32 0.17173(13) 0.4973(4) 0.28434(19) 0.0518(16) Uani C
C33 0.15059(16) 0.3918(6) 0.3312(2) 0.069(2) Uani C
C34 0.1847(2) 0.2935(5) 0.3903(3) 0.070(2) Uani C
C35 0.24150(19) 0.3024(5) 0.4044(2) 0.062(2) Uani C
C36 0.26327(13) 0.4094(4) 0.35807(17) 0.0473(15) Uani C
C41 0.46133(10) 0.4916(3) 0.55090(15) 0.0373(12) Uani C
C42 0.45848(14) 0.4398(4) 0.47304(18) 0.0485(16) Uani C
C43 0.43089(14) 0.5712(4) 0.41933(17) 0.0527(16) Uani C
C44 0.41721(14) 0.7066(5) 0.4637(2) 0.0470(17) Uani C
C45 0.43567(11) 0.6584(3) 0.54452(16) 0.0388(13) Uani C
C51 0.58148(15) 0.7032(6) 0.5677(2) 0.0578(19) Uani C
C52 0.57916(15) 0.6364(6) 0.4939(3) 0.063(2) Uani C
C53 0.54996(17) 0.7501(9) 0.4370(3) 0.089(3) Uani C
C54 0.53290(18) 0.8907(7) 0.4735(5) 0.103(4) Uani C
C55 0.55287(17) 0.8608(6) 0.5563(4) 0.084(3) Uani C
C61 0.50846(12) 0.4902(4) 0.69771(15) 0.0408(13) Uani C
C62 0.56498(14) 0.4974(4) 0.73698(19) 0.0542(16) Uani C
C63 0.58659(17) 0.6029(6) 0.8029(2) 0.072(2) Uani C
C64 0.5530(2) 0.7049(5) 0.8310(2) 0.073(3) Uani C
C65 0.49651(19) 0.6985(4) 0.7943(2) 0.062(2) Uani C
C66 0.47425(14) 0.5907(4) 0.72907(17) 0.0497(15) Uani C
H01 0.1969(18) 0.674(5) 0.151(3) 0.060(12) Uiso H
H02 0.5416(18) 0.313(5) 0.590(2) 0.056(12) Uiso H
H12 0.267 0.668 0.090 0.0575 Uiso H
H13 0.317 0.433 0.040 0.0650 Uiso H
H14 0.343 0.194 0.142 0.0571 Uiso H
H15 0.308 0.277 0.256 0.0484 Uiso H
H21 0.141 0.343 0.135 0.0682 Uiso H
H22 0.144 0.468 0.008 0.0667 Uiso H
H23 0.197 0.277 -0.051 0.0939 Uiso H
H24 0.229 0.017 0.038 0.1119 Uiso H
H25 0.194 0.059 0.158 0.0910 Uiso H
H32 0.147 0.565 0.244 0.0632 Uiso H
H33 0.112 0.388 0.322 0.0842 Uiso H
H34 0.170 0.220 0.421 0.0865 Uiso H
H35 0.266 0.236 0.446 0.0749 Uiso H
H36 0.302 0.417 0.369 0.0583 Uiso H
H42 0.473 0.334 0.459 0.0584 Uiso H
H43 0.423 0.569 0.364 0.0608 Uiso H
H44 0.399 0.812 0.443 0.0552 Uiso H
H45 0.432 0.726 0.587 0.0491 Uiso H
H51 0.600 0.651 0.617 0.0664 Uiso H
H52 0.595 0.530 0.485 0.0757 Uiso H
H53 0.542 0.735 0.382 0.1009 Uiso H
H54 0.512 0.989 0.448 0.1122 Uiso H
H55 0.547 0.934 0.596 0.0991 Uiso H
H62 0.590 0.429 0.718 0.0630 Uiso H
H63 0.625 0.604 0.829 0.0771 Uiso H
H64 0.568 0.779 0.875 0.0808 Uiso H
H65 0.473 0.768 0.814 0.0732 Uiso H
H66 0.435 0.585 0.705 0.0599 Uiso H
H2 0.322 0.680 0.332 0.0523 Uiso H
H3a 0.298 0.946 0.373 0.0780 Uiso H
H3b 0.241 0.936 0.307 0.0780 Uiso H
H3c 0.255 0.803 0.376 0.0780 Uiso H
H4a 0.351 0.930 0.285 0.0709 Uiso H
H4b 0.345 0.778 0.225 0.0709 Uiso H
H4c 0.299 0.921 0.210 0.0709 Uiso H
H6 0.412 0.326 0.649 0.0618 Uiso H
H7a 0.435 0.055 0.709 0.0809 Uiso H
H7b 0.491 0.061 0.692 0.0809 Uiso H
H7c 0.479 0.193 0.751 0.0809 Uiso H
H8a 0.381 0.082 0.572 0.0814 Uiso H
H8b 0.391 0.232 0.520 0.0814 Uiso H
H8c 0.434 0.084 0.546 0.0814 Uiso H

loop_
_atom_type_symbol
_atom_type_scat_dispersion_real
_atom_type_scat_dispersion_imag
_atom_type_scat_source
C 0.002 0.002 'International Tables Vol. IV Table 2.2B'
H 0.000 0.000 'International Tables Vol. IV Table 2.2B'
Fe 0.301 0.845 'International Tables Vol. IV Table 2.2B'
O 0.008 0.006 'International Tables Vol. IV Table 2.2B'

loop_
_geom_angle_atom_site_label_1
_geom_angle_atom_site_label_2
_geom_angle_atom_site_label_3
_geom_angle
_geom_angle_publ_flag
C1 O1 H01 106(3) no
C5 O2 H02 110(3) no
O1 C1 C2 105.6(2) no
O1 C1 C11 108.8(2) no
O1 C1 C31 110.3(2) no
C2 C1 C11 110.9(2) no
C2 C1 C31 109.6(2) no
C11 C1 C31 111.6(2) no
C1 C2 C3 112.2(3) no
C1 C2 C4 114.1(2) no
C3 C2 C4 109.5(3) no
O2 C5 C6 105.8(2) no
O2 C5 C41 108.2(2) no
O2 C5 C61 110.3(2) no
C6 C5 C41 110.7(2) no
C6 C5 C61 110.4(2) no
C41 C5 C61 111.3(2) no
C5 C6 C7 110.6(3) no
C5 C6 C8 113.6(3) no
C7 C6 C8 109.4(3) no
C1 C11 C12 124.3(2) no
C1 C11 C15 129.1(2) no
C12 C11 C15 106.5(2) no
C11 C12 C13 108.8(3) no
C12 C13 C14 107.7(3) no
C13 C14 C15 108.5(3) no
C11 C15 C14 108.5(3) no
C22 C21 C25 108.0(4) no
C21 C22 C23 110.1(4) no
C22 C23 C24 108.4(4) no
C23 C24 C25 107.3(4) no
C21 C25 C24 106.1(4) no
C1 C31 C32 121.7(3) no
C1 C31 C36 121.1(2) no
C32 C31 C36 117.2(3) no
C31 C32 C33 121.4(3) no
C32 C33 C34 121.1(3) no
C33 C34 C35 119.2(3) no
C34 C35 C36 120.3(3) no
C31 C36 C35 120.8(3) no
C5 C41 C42 124.5(2) no
C5 C41 C45 128.4(2) no
C42 C41 C45 106.9(2) no
C41 C42 C43 108.8(3) no
C42 C43 C44 107.7(3) no
C43 C44 C45 108.3(3) no
C41 C45 C44 108.3(3) no
C52 C51 C55 108.5(4) no
C51 C52 C53 108.4(4) no
C52 C53 C54 109.0(4) no
C53 C54 C55 107.2(4) no
C51 C55 C54 106.9(4) no
C5 C61 C62 122.1(3) no
C5 C61 C66 121.2(3) no
C62 C61 C66 116.7(3) no
C61 C62 C63 121.4(3) no
C62 C63 C64 121.2(4) no
C63 C64 C65 118.9(3) no
C64 C65 C66 120.4(4) no
C61 C66 C65 121.3(3) no
Fe H01 O1 127(3) no
O1 H01 C21 136(3) no
O1 H01 C22 160(3) no
Fe2 H02 O2 122(4) no
O2 H02 C51 139(4) no
O2 H02 C52 158(4) no

loop_
_geom_bond_atom_site_label_1
_geom_bond_atom_site_label_2
_geom_bond_distance
_geom_bond_publ_flag
Fe1 C11 2.059(2) yes
Fe1 C12 2.046(3) yes
Fe1 C13 2.051(3) yes
Fe1 C14 2.050(3) yes
Fe1 C15 2.052(3) yes
Fe1 C21 2.034(4) yes
Fe1 C22 2.037(4) yes
Fe1 C23 2.020(4) yes
Fe1 C24 2.005(4) yes
Fe1 C25 2.013(4) yes
Fe2 C41 2.046(2) yes
Fe2 C42 2.027(3) yes
Fe2 C43 2.030(3) yes
Fe2 C44 2.018(3) yes
Fe2 C45 2.027(3) yes
Fe2 C51 2.060(4) yes
Fe2 C52 2.061(3) yes
Fe2 C53 2.037(3) yes
Fe2 C54 2.021(4) yes
Fe2 C55 2.038(4) yes
O1 C1 1.431(3) yes
O1 H01 0.81(4) yes
O2 C5 1.439(3) yes
O2 H02 0.72(4) yes
C1 C2 1.554(4) yes
C1 C11 1.516(4) yes
C1 C31 1.528(4) yes
C2 C3 1.523(4) yes
C2 C4 1.513(5) yes
C5 C6 1.558(4) yes
C5 C41 1.521(4) yes
C5 C61 1.520(4) yes
C6 C7 1.528(5) yes
C6 C8 1.517(5) yes
C11 C12 1.432(4) yes
C11 C15 1.427(4) yes
C12 C13 1.420(5) yes
C13 C14 1.410(5) yes
C14 C15 1.418(5) yes
C21 C22 1.372(6) yes
C21 C25 1.409(7) yes
C22 C23 1.352(6) yes
C23 C24 1.395(10) yes
C24 C25 1.426(11) yes
C31 C32 1.387(4) yes
C31 C36 1.402(4) yes
C32 C33 1.386(5) yes
C33 C34 1.363(7) yes
C34 C35 1.385(7) yes
C35 C36 1.395(5) yes
C41 C42 1.422(4) yes
C41 C45 1.426(4) yes
C42 C43 1.416(5) yes
C43 C44 1.414(5) yes
C44 C45 1.416(4) yes
C51 C52 1.394(6) yes
C51 C55 1.393(6) yes
C52 C53 1.367(7) yes
C53 C54 1.396(10) yes
C54 C55 1.421(10) yes
C61 C62 1.387(4) yes
C61 C66 1.402(4) yes
C62 C63 1.390(5) yes
C63 C64 1.363(7) yes
C64 C65 1.378(7) yes
C65 C66 1.394(5) yes

loop_
_geom_contact_atom_site_label_1
_geom_contact_atom_site_label_2
_geom_contact_distance
_geom_contact_publ_flag
Fe1 O1 3.588(2) no
Fe1 H01 3.04(4) no
O1 C21 3.745(5) no
O1 C22 3.922(5) no
H01 C21 3.12(4) no
H01 C22 3.15(4) no
Fe2 O2 3.615(2) no
Fe2 H02 3.17(4) no
O2 C51 3.804(5) no
O2 C52 4.000(5) no
H02 C51 3.23(4) no
H02 C52 3.32(4) no

loop_
_geom_torsion_atom_site_label_1
_geom_torsion_atom_site_label_2
_geom_torsion_atom_site_label_3
_geom_torsion_atom_site_label_4
_geom_torsion
_geom_torsion_publ_flag
H01 O1 C1 C11 29(5) no
H02 O2 C5 C41 36(5) no
O1 C1 C2 C3 58.1(4) no
O1 C1 C2 C4 -67.1(4) no
C11 C1 C2 C3 175.7(5) no
C11 C1 C2 C4 50.5(3) no
C31 C1 C2 C3 -60.7(4) no
C31 C1 C2 C4 174.1(5) no
O1 C1 C11 C12 30.5(3) no
O1 C1 C11 C15 -153.5(5) no
C2 C1 C11 C12 -85.2(4) no
C2 C1 C11 C15 90.9(4) no
C31 C1 C11 C12 152.3(5) no
C31 C1 C11 C15 -31.6(3) no
O1 C1 C31 C32 8.3(3) no
O1 C1 C31 C36 -170.7(5) no
C2 C1 C31 C32 124.1(5) no
C2 C1 C31 C36 -54.9(3) no
C11 C1 C31 C32 -112.7(5) no
C11 C1 C31 C36 68.4(4) no
O2 C5 C6 C7 56.8(4) no
O2 C5 C6 C8 -66.7(4) no
C41 C5 C6 C7 173.7(6) no
C41 C5 C6 C8 50.3(4) no
C61 C5 C6 C7 -62.5(4) no
C61 C5 C6 C8 174.0(6) no
O2 C5 C41 C42 30.0(3) no
O2 C5 C41 C45 -154.6(5) no
C6 C5 C41 C42 -85.4(4) no
C6 C5 C41 C45 90.0(4) no
C61 C5 C41 C42 151.4(5) no
C61 C5 C41 C45 -33.2(3) no
O2 C5 C61 C62 9.6(3) no
O2 C5 C61 C66 -170.4(6) no
C6 C5 C61 C62 126.2(5) no
C6 C5 C61 C66 -53.8(3) no
C41 C5 C61 C62 -110.5(5) no
C41 C5 C61 C66 69.5(4) no
C1 C11 C12 C13 177.0(6) no
C15 C11 C12 C13 0.2(3) no
C1 C11 C15 C14 -176.8(5) no
C12 C11 C15 C14 -0.2(3) no
C11 C12 C13 C14 -0.2(3) no
C12 C13 C14 C15 0.1(3) no
C13 C14 C15 C11 0.1(3) no
C25 C21 C22 C23 -0.2(5) no
C22 C21 C25 C24 -0.2(5) no
C21 C22 C23 C24 0.6(5) no
C22 C23 C24 C25 -0.7(4) no
C23 C24 C25 C21 0.6(4) no
C1 C31 C32 C33 178.6(6) no
C36 C31 C32 C33 -2.4(3) no
C1 C31 C36 C35 -178.0(6) no
C32 C31 C36 C35 3.0(3) no
C31 C32 C33 C34 0.4(3) no
C32 C33 C34 C35 1.2(3) no
C33 C34 C35 C36 -0.6(3) no
C34 C35 C36 C31 -1.5(3) no
C5 C41 C42 C43 175.5(6) no
C45 C41 C42 C43 -0.8(3) no
C5 C41 C45 C44 -175.7(5) no
C42 C41 C45 C44 0.4(3) no
C41 C42 C43 C44 0.9(3) no
C42 C43 C44 C45 -0.7(3) no
C43 C44 C45 C41 0.2(3) no
C55 C51 C52 C53 0.4(5) no
C52 C51 C55 C54 -0.3(5) no
C51 C52 C53 C54 -0.4(5) no
C52 C53 C54 C55 0.2(4) no
C53 C54 C55 C51 0.1(4) no
C5 C61 C62 C63 178.2(6) no
C66 C61 C62 C63 -1.7(3) no
C5 C61 C66 C65 -177.1(6) no
C62 C61 C66 C65 2.9(3) no
C61 C62 C63 C64 -0.6(3) no
